data_7043732
loop_
_publ_author_name
'Jang, Hyo Jin'
'Hopkins, Samantha L.'
'Siegler, Maxime A.'
'Bonnet, Sylvestre'

_publ_section_title
;
 Frontier orbitals of photosubstitutionally active ruthenium complexes: an
 experimental study of the spectator ligands&#x2019; electronic properties
 influence on photoreactivity
;
_journal_name_full 'Dalton Trans.'
_journal_paper_doi 10.1039/C7DT01540B
_journal_year 2017
_chemical_formula_moiety 'C32 H22 F6 N6 Ru, 2(F6 P), C3 H6 O'
_chemical_formula_sum 'C35 H28 F18 N6 O P2 Ru'
_chemical_formula_weight 1053.64
_space_group_crystal_system monoclinic
_space_group_IT_number 14
_space_group_name_Hall '-P 2ybc'
_space_group_name_H-M_alt 'P 1 21/c 1'
_symmetry_space_group_name_Hall '-P 2ybc'
_symmetry_space_group_name_H-M 'P 1 21/c 1'
_atom_sites_solution_hydrogens geom
_atom_sites_solution_primary direct
_atom_sites_solution_secondary difmap
_audit_creation_method SHELXL-2014/7
_audit_update_record
;
2017-04-19 deposited with the CCDC.
2017-07-12 downloaded from the CCDC.
;
_cell_angle_alpha 90
_cell_angle_beta 106.8441(12)
_cell_angle_gamma 90
_cell_formula_units_Z 4
_cell_length_a 18.0695(2)
_cell_length_b 19.9997(2)
_cell_length_c 12.79332(14)
_cell_measurement_reflns_used 13541
_cell_measurement_temperature 110(2)
_cell_measurement_theta_max 72.01
_cell_measurement_theta_min 3.33
_cell_volume 4424.95(9)
_computing_cell_refinement
;
CrysAlisPro, Agilent Technologies,
Version 1.171.36.32 (release 02-08-2013 CrysAlis171 .NET)
(compiled Aug  2 2013,16:46:58)
;
_computing_data_collection
;
CrysAlisPro, Agilent Technologies,
Version 1.171.36.32 (release 02-08-2013 CrysAlis171 .NET)
(compiled Aug  2 2013,16:46:58)
;
_computing_data_reduction
;
CrysAlisPro, Agilent Technologies,
Version 1.171.36.32 (release 02-08-2013 CrysAlis171 .NET)
(compiled Aug  2 2013,16:46:58)
;
_computing_molecular_graphics 'SHELXTL v6.10 (Sheldrick, 2008)'
_computing_publication_material 'SHELXTL v6.10 (Sheldrick, 2008)'
_computing_structure_refinement 'SHELXL-2014/7 (Sheldrick, 2015)'
_computing_structure_solution 'SHELXS-2014/7 (Sheldrick, 2015)'
_diffrn_ambient_temperature 110(2)
_diffrn_measured_fraction_theta_full 1.000
_diffrn_measured_fraction_theta_max 0.999
_diffrn_measurement_device_type 'SuperNova, Dual, Cu at zero, Atlas'
_diffrn_measurement_method '\w scans'
_diffrn_radiation_monochromator mirror
_diffrn_radiation_source 'SuperNova (Cu) X-ray Source'
_diffrn_radiation_type CuK\a
_diffrn_radiation_wavelength 1.54178
_diffrn_reflns_av_R_equivalents 0.0445
_diffrn_reflns_av_unetI/netI 0.0436
_diffrn_reflns_Laue_measured_fraction_full 1.000
_diffrn_reflns_Laue_measured_fraction_max 0.999
_diffrn_reflns_limit_h_max 22
_diffrn_reflns_limit_h_min -21
_diffrn_reflns_limit_k_max 24
_diffrn_reflns_limit_k_min -24
_diffrn_reflns_limit_l_max 15
_diffrn_reflns_limit_l_min -15
_diffrn_reflns_number 28892
_diffrn_reflns_point_group_measured_fraction_full 1.000
_diffrn_reflns_point_group_measured_fraction_max 0.999
_diffrn_reflns_theta_full 67.679
_diffrn_reflns_theta_max 71.890
_diffrn_reflns_theta_min 2.555
_exptl_absorpt_coefficient_mu 4.586
_exptl_absorpt_correction_T_max 0.892
_exptl_absorpt_correction_T_min 0.420
_exptl_absorpt_correction_type analytical
_exptl_absorpt_process_details
;
CrysAlisPro, Agilent Technologies,
Version 1.171.36.32 (release 02-08-2013 CrysAlis171 .NET)
(compiled Aug  2 2013,16:46:58)
Analytical numeric absorption correction using a multifaceted crystal
            model based on expressions derived by R.C. Clark & J.S. Reid.
(Clark, R. C. & Reid, J. S. (1995). Acta Cryst. A51, 887-897)
;
_exptl_crystal_colour red
_exptl_crystal_density_diffrn 1.582
_exptl_crystal_description plate
_exptl_crystal_F_000 2096
_exptl_crystal_size_max 0.41
_exptl_crystal_size_mid 0.21
_exptl_crystal_size_min 0.03
_refine_diff_density_max 1.129
_refine_diff_density_min -0.610
_refine_diff_density_rms 0.086
_refine_ls_extinction_method none
_refine_ls_goodness_of_fit_ref 1.027
_refine_ls_hydrogen_treatment constr
_refine_ls_matrix_type full
_refine_ls_number_parameters 830
_refine_ls_number_reflns 8673
_refine_ls_number_restraints 1150
_refine_ls_restrained_S_all 1.075
_refine_ls_R_factor_all 0.0540
_refine_ls_R_factor_gt 0.0464
_refine_ls_shift/su_max 0.001
_refine_ls_shift/su_mean 0.000
_refine_ls_structure_factor_coef Fsqd
_refine_ls_weighting_details 'w=1/[\s^2^(Fo^2^)+(0.0778P)^2^+3.8240P] where P=(Fo^2^+2Fc^2^)/3'
_refine_ls_weighting_scheme calc
_refine_ls_wR_factor_gt 0.1242
_refine_ls_wR_factor_ref 0.1316
_reflns_Friedel_coverage 0.000
_reflns_number_gt 7432
_reflns_number_total 8673
_reflns_threshold_expression 'I > 2\s(I)'
_cod_data_source_file c7dt01540b2.cif
_cod_data_source_block xs1074a
_cod_database_code 7043732
_shelx_shelxl_version_number 2014/7
_shelx_space_group_comment
;
The symmetry employed for this shelxl refinement is uniquely defined
by the following loop, which should always be used as a source of
symmetry information in preference to the above space-group names.
They are only intended as comments.
;

loop_
_space_group_symop_operation_xyz
'x, y, z'
'-x, y+1/2, -z+1/2'
'-x, -y, -z'
'x, -y-1/2, z-1/2'

loop_
_atom_site_label
_atom_site_type_symbol
_atom_site_fract_x
_atom_site_fract_y
_atom_site_fract_z
_atom_site_U_iso_or_equiv
_atom_site_adp_type
_atom_site_occupancy
_atom_site_site_symmetry_order
_atom_site_calc_flag
_atom_site_refinement_flags_posn
_atom_site_refinement_flags_adp
_atom_site_refinement_flags_occupancy
_atom_site_disorder_assembly
_atom_site_disorder_group
Ru1 Ru 0.18424(2) 0.53042(2) 0.35506(2) 0.02820(10) Uani 1 1 d D . . . .
C1 C 0.2502(2) 0.4873(3) 0.1678(3) 0.0475(9) Uani 1 1 d . . . . .
H1 H 0.2624 0.5330 0.1610 0.057 Uiso 1 1 calc R U . . .
C2 C 0.2692(2) 0.4403(3) 0.0993(3) 0.0571(12) Uani 1 1 d . . . . .
H2 H 0.2939 0.4540 0.0467 0.069 Uiso 1 1 calc R U . . .
C3 C 0.2520(3) 0.3742(3) 0.1087(3) 0.0624(13) Uani 1 1 d . . . . .
H3 H 0.2640 0.3418 0.0618 0.075 Uiso 1 1 calc R U . . .
C4 C 0.2172(2) 0.3551(2) 0.1864(3) 0.0539(10) Uani 1 1 d . . . . .
H4 H 0.2057 0.3093 0.1946 0.065 Uiso 1 1 calc R U . . .
C5 C 0.1990(2) 0.4036(2) 0.2529(3) 0.0419(8) Uani 1 1 d . . . . .
C6 C 0.1618(2) 0.38805(19) 0.3384(3) 0.0397(7) Uani 1 1 d . . . . .
C7 C 0.1364(2) 0.32570(18) 0.3624(3) 0.0467(9) Uani 1 1 d . . . . .
H7 H 0.1427 0.2873 0.3222 0.056 Uiso 1 1 calc R U . . .
C8 C 0.1018(2) 0.3204(2) 0.4454(4) 0.0509(10) Uani 1 1 d . . . . .
H8 H 0.0839 0.2782 0.4622 0.061 Uiso 1 1 calc R U . . .
C9 C 0.0934(2) 0.37668(19) 0.5040(3) 0.0435(8) Uani 1 1 d . . . . .
H9 H 0.0706 0.3732 0.5620 0.052 Uiso 1 1 calc R U . . .
C10 C 0.11869(19) 0.43814(17) 0.4774(3) 0.0346(7) Uani 1 1 d . . . . .
C11 C 0.11571(19) 0.50289(17) 0.5304(3) 0.0331(7) Uani 1 1 d . . . . .
C12 C 0.0881(2) 0.5104(2) 0.6206(3) 0.0414(8) Uani 1 1 d . . . . .
H12 H 0.0696 0.4727 0.6508 0.050 Uiso 1 1 calc R U . . .
C13 C 0.0879(3) 0.5729(2) 0.6656(3) 0.0469(9) Uani 1 1 d . . . . .
H13 H 0.0690 0.5788 0.7270 0.056 Uiso 1 1 calc R U . . .
C14 C 0.1153(2) 0.62694(19) 0.6208(3) 0.0435(8) Uani 1 1 d . . . . .
H14 H 0.1150 0.6705 0.6504 0.052 Uiso 1 1 calc R U . . .
C15 C 0.1431(2) 0.61656(17) 0.5323(3) 0.0353(7) Uani 1 1 d . . . . .
H15 H 0.1631 0.6537 0.5028 0.042 Uiso 1 1 calc R U . . .
C16 C 0.1951(10) 0.6577(15) 0.225(2) 0.042(2) Uani 0.579(5) 1 d D U P A 1
H16 H 0.1437 0.6474 0.1829 0.050 Uiso 0.579(5) 1 calc R U P A 1
C17 C 0.2302(7) 0.7134(6) 0.1950(10) 0.054(3) Uani 0.579(5) 1 d D U P A 1
H17 H 0.2031 0.7408 0.1356 0.065 Uiso 0.579(5) 1 calc R U P A 1
C18 C 0.3056(6) 0.7280(5) 0.2537(9) 0.067(2) Uani 0.579(5) 1 d D U P A 1
C19 C 0.3423(7) 0.6867(6) 0.3396(9) 0.057(3) Uani 0.579(5) 1 d D U P A 1
H19 H 0.3932 0.6969 0.3832 0.068 Uiso 0.579(5) 1 calc R U P A 1
C20 C 0.3049(15) 0.630(3) 0.363(5) 0.0397(17) Uani 0.579(5) 1 d D U P A 1
C21 C 0.3391(8) 0.5842(10) 0.4537(18) 0.034(2) Uani 0.579(5) 1 d D U P A 1
C22 C 0.4123(8) 0.5926(9) 0.5260(14) 0.037(2) Uani 0.579(5) 1 d D U P A 1
H22 H 0.4425 0.6307 0.5212 0.044 Uiso 0.579(5) 1 calc R U P A 1
C23 C 0.4407(7) 0.5443(11) 0.6055(14) 0.0401(18) Uani 0.579(5) 1 d D U P A 1
C24 C 0.3969(8) 0.4869(7) 0.6065(10) 0.042(2) Uani 0.579(5) 1 d D U P A 1
H24 H 0.4172 0.4515 0.6559 0.050 Uiso 0.579(5) 1 calc R U P A 1
C25 C 0.3237(8) 0.4825(6) 0.5343(9) 0.037(2) Uani 0.579(5) 1 d D U P A 1
H25 H 0.2930 0.4444 0.5368 0.044 Uiso 0.579(5) 1 calc R U P A 1
N4 N 0.22979(16) 0.61730(15) 0.3095(2) 0.0347(6) Uani 0.579(5) 1 d D U P A 1
N5 N 0.29453(16) 0.53070(14) 0.4605(2) 0.0324(6) Uani 0.579(5) 1 d D U P A 1
C26 C 0.3487(5) 0.7811(5) 0.2126(6) 0.0883(19) Uani 0.579(5) 1 d D U P A 1
C27 C 0.5207(6) 0.5512(14) 0.6835(9) 0.052(2) Uani 0.579(5) 1 d D U P A 1
F1 F 0.3831(6) 0.7626(5) 0.1394(8) 0.141(3) Uani 0.579(5) 1 d D U P A 1
F2 F 0.3029(3) 0.8304(3) 0.1675(6) 0.098(2) Uani 0.579(5) 1 d D U P A 1
F3 F 0.4023(4) 0.8087(3) 0.2928(6) 0.111(3) Uani 0.579(5) 1 d D U P A 1
F4 F 0.5460(3) 0.6167(3) 0.6866(6) 0.093(2) Uani 0.579(5) 1 d D U P A 1
F5 F 0.5702(3) 0.5180(4) 0.6528(5) 0.086(2) Uani 0.579(5) 1 d D U P A 1
F6 F 0.5233(4) 0.5383(4) 0.7812(4) 0.088(2) Uani 0.579(5) 1 d D U P A 1
C16' C 0.1938(14) 0.653(2) 0.220(3) 0.042(3) Uani 0.421(5) 1 d D U P A 2
H16' H 0.1401 0.6468 0.1868 0.050 Uiso 0.421(5) 1 calc R U P A 2
C17' C 0.2333(9) 0.6995(8) 0.1759(13) 0.050(3) Uani 0.421(5) 1 d D U P A 2
H17' H 0.2079 0.7229 0.1107 0.060 Uiso 0.421(5) 1 calc R U P A 2
C18' C 0.3102(8) 0.7108(7) 0.2287(12) 0.061(2) Uani 0.421(5) 1 d D U P A 2
C19' C 0.3479(9) 0.6739(7) 0.3197(11) 0.047(2) Uani 0.421(5) 1 d D U P A 2
H19' H 0.4021 0.6781 0.3519 0.057 Uiso 0.421(5) 1 calc R U P A 2
C20' C 0.304(2) 0.630(4) 0.363(6) 0.040(2) Uani 0.421(5) 1 d D U P A 2
C21' C 0.3416(12) 0.5811(14) 0.448(3) 0.036(2) Uani 0.421(5) 1 d D U P A 2
C22' C 0.4166(11) 0.5879(13) 0.517(2) 0.037(3) Uani 0.421(5) 1 d D U P A 2
H22' H 0.4487 0.6234 0.5064 0.045 Uiso 0.421(5) 1 calc R U P A 2
C23' C 0.4437(10) 0.5421(15) 0.600(2) 0.041(2) Uani 0.421(5) 1 d D U P A 2
C24' C 0.3919(11) 0.4954(9) 0.6212(14) 0.039(3) Uani 0.421(5) 1 d D U P A 2
H24' H 0.4067 0.4676 0.6841 0.046 Uiso 0.421(5) 1 calc R U P A 2
C25' C 0.3191(11) 0.4905(8) 0.5487(13) 0.036(3) Uani 0.421(5) 1 d D U P A 2
H25' H 0.2848 0.4576 0.5612 0.043 Uiso 0.421(5) 1 calc R U P A 2
N4' N 0.22979(16) 0.61730(15) 0.3095(2) 0.0347(6) Uani 0.421(5) 1 d D U P A 2
N5' N 0.29453(16) 0.53070(14) 0.4605(2) 0.0324(6) Uani 0.421(5) 1 d D U P A 2
C26' C 0.3528(6) 0.7611(6) 0.1845(7) 0.0883(19) Uani 0.421(5) 1 d D U P A 2
C27' C 0.5240(7) 0.5472(18) 0.6780(11) 0.051(2) Uani 0.421(5) 1 d D U P A 2
F1' F 0.3476(8) 0.8223(6) 0.2200(10) 0.135(4) Uani 0.421(5) 1 d D U P A 2
F2' F 0.3299(5) 0.7660(5) 0.0772(6) 0.103(3) Uani 0.421(5) 1 d D U P A 2
F3' F 0.4282(5) 0.7502(6) 0.2081(9) 0.128(4) Uani 0.421(5) 1 d D U P A 2
F4' F 0.5514(5) 0.4851(4) 0.7209(8) 0.085(3) Uani 0.421(5) 1 d D U P A 2
F5' F 0.5739(4) 0.5652(6) 0.6325(7) 0.079(2) Uani 0.421(5) 1 d D U P A 2
F6' F 0.5264(4) 0.5822(6) 0.7600(8) 0.080(3) Uani 0.421(5) 1 d D U P A 2
C28 C 0.03265(19) 0.50248(17) 0.1758(2) 0.0313(6) Uani 1 1 d . . . . .
H28 H 0.0566 0.4612 0.1681 0.038 Uiso 1 1 calc R U . . .
C29 C -0.0411(2) 0.51479(18) 0.1097(3) 0.0359(7) Uani 1 1 d . . . . .
H29 H -0.0670 0.4825 0.0574 0.043 Uiso 1 1 calc R U . . .
C30 C -0.0773(2) 0.57442(19) 0.1198(3) 0.0388(7) Uani 1 1 d . . . . .
H30 H -0.1281 0.5838 0.0747 0.047 Uiso 1 1 calc R U . . .
C31 C -0.0376(2) 0.61989(17) 0.1973(3) 0.0340(7) Uani 1 1 d . . . . .
H31 H -0.0610 0.6611 0.2070 0.041 Uiso 1 1 calc R U . . .
C32 C 0.03594(19) 0.60473(16) 0.2601(2) 0.0304(6) Uani 1 1 d . . . . .
H32 H 0.0628 0.6365 0.3127 0.036 Uiso 1 1 calc R U . . .
N1 N 0.21506(17) 0.46968(16) 0.2432(2) 0.0377(6) Uani 1 1 d . . . . .
N2 N 0.15133(16) 0.44233(14) 0.3951(2) 0.0329(6) Uani 1 1 d . . . . .
N3 N 0.14312(15) 0.55588(14) 0.4859(2) 0.0302(5) Uani 1 1 d . . . . .
N6 N 0.07214(15) 0.54676(14) 0.2509(2) 0.0285(5) Uani 1 1 d . . . . .
P1 P 0.04194(6) 0.79903(4) 0.42023(7) 0.0386(2) Uani 1 1 d D . . . .
F7 F 0.05186(15) 0.77853(13) 0.54419(18) 0.0550(6) Uani 1 1 d D . . . .
F8 F -0.00761(17) 0.73323(13) 0.3814(2) 0.0589(7) Uani 1 1 d D . . . .
F9 F 0.03258(18) 0.81938(19) 0.2979(2) 0.0786(9) Uani 1 1 d D . . . .
F10 F 0.09335(18) 0.86417(13) 0.4631(3) 0.0767(9) Uani 1 1 d D . . . .
F11 F -0.03439(16) 0.83926(15) 0.4179(2) 0.0663(7) Uani 1 1 d D . . . .
F12 F 0.11982(16) 0.75919(13) 0.4247(2) 0.0622(7) Uani 1 1 d D . . . .
P2 P 0.2728(3) 0.3555(3) 0.7863(3) 0.0628(10) Uani 0.669(6) 1 d D U P B 1
F13 F 0.2271(5) 0.3087(3) 0.6818(6) 0.117(3) Uani 0.669(6) 1 d D U P B 1
F14 F 0.3206(5) 0.3866(4) 0.7162(6) 0.111(2) Uani 0.669(6) 1 d D U P B 1
F15 F 0.3210(4) 0.3866(4) 0.8922(4) 0.108(2) Uani 0.669(6) 1 d D U P B 1
F16 F 0.2208(3) 0.3192(3) 0.8493(6) 0.0940(18) Uani 0.669(6) 1 d D U P B 1
F17 F 0.2100(5) 0.4108(3) 0.7543(7) 0.107(2) Uani 0.669(6) 1 d D U P B 1
F18 F 0.3321(5) 0.2939(4) 0.8119(8) 0.105(2) Uani 0.669(6) 1 d D U P B 1
P2' P 0.2697(6) 0.3492(4) 0.7660(8) 0.072(2) Uani 0.331(6) 1 d D U P B 2
F13' F 0.2659(8) 0.3441(7) 0.6369(9) 0.117(4) Uani 0.331(6) 1 d D U P B 2
F14' F 0.3514(6) 0.3849(8) 0.7808(12) 0.113(4) Uani 0.331(6) 1 d D U P B 2
F15' F 0.2651(8) 0.3632(7) 0.8789(8) 0.103(3) Uani 0.331(6) 1 d D U P B 2
F16' F 0.1859(6) 0.3144(6) 0.7371(12) 0.100(3) Uani 0.331(6) 1 d D U P B 2
F17' F 0.2283(9) 0.4146(7) 0.7116(13) 0.117(4) Uani 0.331(6) 1 d D U P B 2
F18' F 0.3065(9) 0.2792(6) 0.7845(15) 0.100(4) Uani 0.331(6) 1 d D U P B 2
C1S C 0.4130(8) 0.2362(7) 0.6296(14) 0.101(4) Uani 0.580(11) 1 d D U P C 1
H1S1 H 0.4646 0.2288 0.6803 0.151 Uiso 0.580(11) 1 calc R U P C 1
H1S2 H 0.3981 0.1975 0.5811 0.151 Uiso 0.580(11) 1 calc R U P C 1
H1S3 H 0.3756 0.2423 0.6710 0.151 Uiso 0.580(11) 1 calc R U P C 1
C2S C 0.4141(6) 0.2962(5) 0.5644(8) 0.085(3) Uani 0.580(11) 1 d D U P C 1
C3S C 0.3387(9) 0.3128(12) 0.4779(17) 0.108(5) Uani 0.580(11) 1 d D U P C 1
H3S1 H 0.3454 0.3536 0.4392 0.163 Uiso 0.580(11) 1 calc R U P C 1
H3S2 H 0.2978 0.3197 0.5129 0.163 Uiso 0.580(11) 1 calc R U P C 1
H3S3 H 0.3244 0.2758 0.4257 0.163 Uiso 0.580(11) 1 calc R U P C 1
O1S O 0.4709(3) 0.3298(4) 0.5786(7) 0.075(2) Uani 0.580(11) 1 d D U P C 1
C1S' C 0.4250(11) 0.2052(10) 0.5827(19) 0.106(6) Uani 0.420(11) 1 d D U P C 2
H1S4 H 0.4122 0.1709 0.5257 0.160 Uiso 0.420(11) 1 calc R U P C 2
H1S5 H 0.3861 0.2049 0.6225 0.160 Uiso 0.420(11) 1 calc R U P C 2
H1S6 H 0.4760 0.1960 0.6335 0.160 Uiso 0.420(11) 1 calc R U P C 2
C2S' C 0.4257(8) 0.2707(7) 0.5327(9) 0.080(3) Uani 0.420(11) 1 d D U P C 2
C3S' C 0.3491(12) 0.3078(14) 0.507(2) 0.089(5) Uani 0.420(11) 1 d D U P C 2
H3S4 H 0.3499 0.3457 0.4592 0.134 Uiso 0.420(11) 1 calc R U P C 2
H3S5 H 0.3411 0.3241 0.5754 0.134 Uiso 0.420(11) 1 calc R U P C 2
H3S6 H 0.3069 0.2774 0.4710 0.134 Uiso 0.420(11) 1 calc R U P C 2
O1S' O 0.4834(6) 0.2911(7) 0.5148(11) 0.095(4) Uani 0.420(11) 1 d D U P C 2

loop_
_atom_site_aniso_label
_atom_site_aniso_U_11
_atom_site_aniso_U_22
_atom_site_aniso_U_33
_atom_site_aniso_U_23
_atom_site_aniso_U_13
_atom_site_aniso_U_12
Ru1 0.02981(14) 0.03125(14) 0.02064(13) 0.00277(8) 0.00271(9) -0.00027(8)
C1 0.0334(17) 0.076(3) 0.0295(17) -0.0037(18) 0.0036(14) 0.0082(18)
C2 0.042(2) 0.092(4) 0.0336(19) -0.011(2) 0.0056(16) 0.015(2)
C3 0.050(2) 0.090(4) 0.039(2) -0.019(2) 0.0007(18) 0.026(2)
C4 0.046(2) 0.059(2) 0.045(2) -0.0133(19) -0.0049(17) 0.0162(19)
C5 0.0369(17) 0.048(2) 0.0328(16) -0.0060(15) -0.0027(14) 0.0090(15)
C6 0.0412(17) 0.0379(18) 0.0329(16) 0.0000(14) -0.0007(14) 0.0104(15)
C7 0.045(2) 0.0284(16) 0.052(2) -0.0050(15) -0.0091(17) 0.0007(14)
C8 0.052(2) 0.0346(18) 0.053(2) 0.0094(17) -0.0048(18) -0.0091(16)
C9 0.0437(19) 0.0367(18) 0.0424(19) 0.0102(15) 0.0003(15) -0.0044(15)
C10 0.0353(16) 0.0341(16) 0.0287(15) 0.0076(13) 0.0003(12) -0.0022(13)
C11 0.0333(15) 0.0362(17) 0.0267(15) 0.0071(13) 0.0036(12) -0.0016(13)
C12 0.0450(19) 0.0432(19) 0.0364(17) 0.0117(15) 0.0128(15) 0.0002(15)
C13 0.056(2) 0.054(2) 0.0334(17) 0.0042(16) 0.0172(16) 0.0052(18)
C14 0.056(2) 0.0405(19) 0.0326(17) 0.0010(14) 0.0111(16) 0.0078(16)
C15 0.0459(18) 0.0299(15) 0.0274(15) 0.0025(12) 0.0062(13) 0.0014(13)
C16 0.037(3) 0.049(4) 0.034(3) 0.015(4) 0.003(3) -0.003(3)
C17 0.045(3) 0.060(4) 0.050(4) 0.029(4) 0.000(3) -0.005(3)
C18 0.052(3) 0.067(4) 0.071(4) 0.033(3) 0.002(3) -0.011(3)
C19 0.043(3) 0.061(4) 0.057(4) 0.018(3) -0.001(3) -0.007(3)
C20 0.035(3) 0.047(3) 0.033(3) 0.008(3) 0.003(3) -0.002(3)
C21 0.032(3) 0.043(3) 0.026(3) 0.003(3) 0.009(2) -0.001(3)
C22 0.037(3) 0.045(3) 0.026(4) -0.003(3) 0.006(3) -0.002(3)
C23 0.035(3) 0.052(3) 0.029(3) 0.000(3) 0.004(3) 0.007(3)
C24 0.041(3) 0.050(4) 0.030(4) 0.005(3) 0.004(3) 0.005(3)
C25 0.037(3) 0.046(4) 0.025(3) 0.008(3) 0.005(3) 0.005(3)
N4 0.0337(13) 0.0414(14) 0.0268(12) 0.0064(11) 0.0053(10) -0.0040(11)
N5 0.0323(12) 0.0419(14) 0.0185(11) 0.0027(10) 0.0003(10) 0.0003(10)
C26 0.067(3) 0.094(4) 0.098(4) 0.043(3) 0.014(3) -0.013(3)
C27 0.039(3) 0.074(4) 0.035(3) -0.002(3) -0.001(3) 0.001(3)
F1 0.130(6) 0.154(6) 0.152(7) 0.042(6) 0.063(5) -0.034(6)
F2 0.059(3) 0.085(4) 0.130(5) 0.080(4) -0.003(3) -0.016(3)
F3 0.072(4) 0.083(4) 0.151(6) 0.060(4) -0.010(4) -0.038(3)
F4 0.070(3) 0.074(3) 0.093(4) 0.001(3) -0.044(3) -0.015(3)
F5 0.038(2) 0.124(5) 0.082(4) -0.058(4) -0.003(3) 0.025(3)
F6 0.055(3) 0.163(7) 0.031(2) 0.020(4) -0.010(2) -0.018(4)
C16' 0.037(4) 0.048(5) 0.035(4) 0.018(4) 0.003(4) -0.006(4)
C17' 0.045(4) 0.058(5) 0.042(4) 0.024(4) 0.005(3) -0.005(4)
C18' 0.049(3) 0.070(4) 0.060(4) 0.029(4) 0.010(3) -0.009(4)
C19' 0.037(3) 0.061(4) 0.044(4) 0.015(4) 0.011(3) -0.005(4)
C20' 0.035(3) 0.047(3) 0.033(3) 0.009(3) 0.004(3) -0.003(3)
C21' 0.036(3) 0.044(3) 0.026(4) 0.002(3) 0.004(3) 0.001(3)
C22' 0.036(4) 0.047(4) 0.028(4) -0.001(4) 0.009(3) 0.001(4)
C23' 0.037(3) 0.054(4) 0.029(3) 0.000(3) 0.003(3) 0.004(3)
C24' 0.042(4) 0.047(4) 0.025(4) 0.001(4) 0.007(3) 0.007(3)
C25' 0.037(4) 0.044(4) 0.026(4) 0.001(4) 0.006(3) 0.002(3)
N4' 0.0337(13) 0.0414(14) 0.0268(12) 0.0064(11) 0.0053(10) -0.0040(11)
N5' 0.0323(12) 0.0419(14) 0.0185(11) 0.0027(10) 0.0003(10) 0.0003(10)
C26' 0.067(3) 0.094(4) 0.098(4) 0.043(3) 0.014(3) -0.013(3)
C27' 0.040(4) 0.076(5) 0.032(4) -0.003(4) 0.002(4) -0.001(4)
F1' 0.134(7) 0.104(6) 0.158(8) 0.030(7) 0.030(7) -0.041(7)
F2' 0.092(5) 0.135(6) 0.078(5) 0.062(5) 0.016(4) -0.041(5)
F3' 0.067(5) 0.166(7) 0.138(7) 0.091(6) 0.009(5) -0.039(5)
F4' 0.058(4) 0.068(4) 0.092(5) 0.027(4) -0.037(4) -0.003(3)
F5' 0.033(3) 0.136(7) 0.059(4) 0.022(5) 0.001(3) -0.009(4)
F6' 0.046(3) 0.117(6) 0.062(5) -0.058(5) -0.008(3) 0.009(4)
C28 0.0379(16) 0.0334(16) 0.0200(13) -0.0002(12) 0.0042(12) -0.0025(13)
C29 0.0394(17) 0.0366(17) 0.0262(15) 0.0004(13) 0.0010(13) -0.0047(14)
C30 0.0360(17) 0.0407(18) 0.0347(17) 0.0067(14) 0.0023(14) 0.0009(14)
C31 0.0391(17) 0.0320(15) 0.0273(15) 0.0048(12) 0.0039(13) 0.0032(13)
C32 0.0361(15) 0.0281(14) 0.0244(14) 0.0002(11) 0.0048(12) -0.0029(12)
N1 0.0307(14) 0.0510(18) 0.0268(13) -0.0007(12) 0.0011(11) 0.0074(12)
N2 0.0326(13) 0.0295(13) 0.0296(13) 0.0005(11) -0.0022(10) -0.0006(11)
N3 0.0335(13) 0.0325(13) 0.0222(12) 0.0035(10) 0.0041(10) -0.0001(11)
N6 0.0313(13) 0.0328(13) 0.0178(11) 0.0061(10) 0.0013(9) 0.0003(10)
P1 0.0445(5) 0.0307(4) 0.0355(4) 0.0049(3) 0.0034(4) -0.0010(4)
F7 0.0651(15) 0.0605(14) 0.0315(11) 0.0002(10) 0.0018(10) 0.0017(12)
F8 0.0794(17) 0.0511(14) 0.0487(13) -0.0184(11) 0.0229(12) -0.0267(13)
F9 0.0727(18) 0.109(3) 0.0514(15) 0.0395(16) 0.0144(14) -0.0039(17)
F10 0.0665(17) 0.0363(13) 0.111(3) 0.0025(14) 0.0009(17) -0.0120(12)
F11 0.0566(15) 0.0651(17) 0.0718(17) 0.0072(14) 0.0102(13) 0.0186(13)
F12 0.0635(16) 0.0502(14) 0.0769(18) 0.0127(13) 0.0269(14) 0.0126(12)
P2 0.0641(16) 0.077(2) 0.0530(13) 0.0227(12) 0.0267(12) 0.0164(15)
F13 0.127(5) 0.081(4) 0.106(4) -0.006(3) -0.024(4) -0.011(4)
F14 0.139(5) 0.124(5) 0.083(4) 0.027(4) 0.053(4) -0.025(4)
F15 0.090(4) 0.168(6) 0.074(3) -0.052(3) 0.036(3) -0.054(4)
F16 0.071(3) 0.095(4) 0.127(5) 0.013(3) 0.046(3) -0.015(3)
F17 0.108(4) 0.075(3) 0.137(6) 0.029(4) 0.033(4) 0.029(3)
F18 0.087(5) 0.101(5) 0.125(6) 0.007(4) 0.026(4) 0.024(4)
P2' 0.075(3) 0.050(3) 0.087(4) 0.022(3) 0.017(3) -0.017(2)
F13' 0.117(7) 0.126(7) 0.098(6) 0.052(6) 0.013(6) -0.023(6)
F14' 0.093(6) 0.131(7) 0.090(6) 0.040(6) -0.015(6) -0.022(6)
F15' 0.117(7) 0.119(7) 0.073(5) -0.010(6) 0.026(6) 0.013(6)
F16' 0.090(6) 0.079(6) 0.135(7) 0.038(6) 0.041(6) 0.001(5)
F17' 0.110(7) 0.105(7) 0.105(7) 0.057(6) -0.017(6) -0.013(6)
F18' 0.093(8) 0.077(6) 0.118(8) -0.032(6) 0.010(7) 0.001(6)
C1S 0.059(5) 0.082(7) 0.149(10) 0.023(7) 0.009(6) -0.016(6)
C2S 0.045(4) 0.082(6) 0.110(6) 0.023(5) -0.003(4) -0.005(4)
C3S 0.072(7) 0.103(8) 0.111(10) -0.010(8) -0.036(7) 0.010(6)
O1S 0.041(3) 0.079(5) 0.099(5) 0.032(4) 0.010(3) -0.008(3)
C1S' 0.070(8) 0.092(10) 0.131(11) 0.033(9) -0.012(8) -0.016(8)
C2S' 0.048(5) 0.079(7) 0.096(7) 0.023(6) -0.008(5) -0.012(5)
C3S' 0.071(8) 0.083(8) 0.092(10) -0.015(8) -0.012(8) 0.003(7)
O1S' 0.063(5) 0.090(7) 0.114(8) 0.032(6) -0.001(5) -0.029(5)

loop_
_atom_type_symbol
_atom_type_description
_atom_type_scat_dispersion_real
_atom_type_scat_dispersion_imag
_atom_type_scat_source
C C 0.0181 0.0091 'International Tables Vol C Tables 4.2.6.8 and 6.1.1.4'
H H 0.0000 0.0000 'International Tables Vol C Tables 4.2.6.8 and 6.1.1.4'
N N 0.0311 0.0180 'International Tables Vol C Tables 4.2.6.8 and 6.1.1.4'
F F 0.0727 0.0534 'International Tables Vol C Tables 4.2.6.8 and 6.1.1.4'
P P 0.2955 0.4335 'International Tables Vol C Tables 4.2.6.8 and 6.1.1.4'
Ru Ru 0.0552 3.2960 'International Tables Vol C Tables 4.2.6.8 and 6.1.1.4'
O O 0.0492 0.0322 'International Tables Vol C Tables 4.2.6.8 and 6.1.1.4'

loop_
_geom_angle_atom_site_label_1
_geom_angle_atom_site_label_2
_geom_angle_atom_site_label_3
_geom_angle
N2 Ru1 N5' 98.04(11)
N2 Ru1 N5 98.04(11)
N2 Ru1 N1 79.47(12)
N5' Ru1 N1 92.94(11)
N5 Ru1 N1 92.94(11)
N2 Ru1 N4 173.27(12)
N5 Ru1 N4 78.15(11)
N1 Ru1 N4 95.09(12)
N2 Ru1 N4' 173.27(12)
N5' Ru1 N4' 78.15(11)
N1 Ru1 N4' 95.09(12)
N2 Ru1 N3 78.78(11)
N5' Ru1 N3 88.62(11)
N5 Ru1 N3 88.62(11)
N1 Ru1 N3 158.19(12)
N4 Ru1 N3 106.50(11)
N4' Ru1 N3 106.50(11)
N2 Ru1 N6 89.75(11)
N5' Ru1 N6 170.85(11)
N5 Ru1 N6 170.85(11)
N1 Ru1 N6 93.21(11)
N4 Ru1 N6 94.55(11)
N4' Ru1 N6 94.55(11)
N3 Ru1 N6 88.20(10)
N1 C1 C2 121.9(5)
N1 C1 H1 119.1
C2 C1 H1 119.1
C3 C2 C1 119.4(4)
C3 C2 H2 120.3
C1 C2 H2 120.3
C2 C3 C4 119.6(4)
C2 C3 H3 120.2
C4 C3 H3 120.2
C3 C4 C5 119.1(5)
C3 C4 H4 120.5
C5 C4 H4 120.5
N1 C5 C4 121.7(4)
N1 C5 C6 115.2(3)
C4 C5 C6 123.1(4)
N2 C6 C7 119.7(4)
N2 C6 C5 113.2(3)
C7 C6 C5 127.0(4)
C8 C7 C6 119.2(4)
C8 C7 H7 120.4
C6 C7 H7 120.4
C7 C8 C9 119.9(4)
C7 C8 H8 120.1
C9 C8 H8 120.1
C8 C9 C10 119.4(4)
C8 C9 H9 120.3
C10 C9 H9 120.3
N2 C10 C9 119.7(3)
N2 C10 C11 112.8(3)
C9 C10 C11 127.5(3)
N3 C11 C12 121.6(3)
N3 C11 C10 115.2(3)
C12 C11 C10 123.2(3)
C13 C12 C11 119.3(3)
C13 C12 H12 120.3
C11 C12 H12 120.3
C12 C13 C14 119.5(3)
C12 C13 H13 120.3
C14 C13 H13 120.3
C13 C14 C15 118.8(4)
C13 C14 H14 120.6
C15 C14 H14 120.6
N3 C15 C14 122.8(3)
N3 C15 H15 118.6
C14 C15 H15 118.6
N4 C16 C17 123.8(10)
N4 C16 H16 118.1
C17 C16 H16 118.1
C18 C17 C16 118.6(9)
C18 C17 H17 120.7
C16 C17 H17 120.7
C19 C18 C17 118.4(8)
C19 C18 C26 121.6(8)
C17 C18 C26 119.3(8)
C18 C19 C20 120.2(9)
C18 C19 H19 119.9
C20 C19 H19 119.9
N4 C20 C19 121.7(10)
N4 C20 C21 114.1(7)
C19 C20 C21 123.7(11)
N5 C21 C22 121.4(8)
N5 C21 C20 115.0(10)
C22 C21 C20 123.6(9)
C21 C22 C23 118.9(9)
C21 C22 H22 120.5
C23 C22 H22 120.5
C22 C23 C24 119.2(8)
C22 C23 C27 120.1(11)
C24 C23 C27 120.5(11)
C25 C24 C23 118.8(9)
C25 C24 H24 120.6
C23 C24 H24 120.6
N5 C25 C24 122.0(9)
N5 C25 H25 119.0
C24 C25 H25 119.0
C16 N4 C20 116.9(7)
C16 N4 Ru1 126.6(7)
C20 N4 Ru1 116.0(6)
C25 N5 C21 119.4(7)
C25 N5 Ru1 124.5(6)
C21 N5 Ru1 116.1(4)
F2 C26 F3 104.8(7)
F2 C26 F1 105.4(7)
F3 C26 F1 106.3(7)
F2 C26 C18 111.2(7)
F3 C26 C18 111.4(7)
F1 C26 C18 116.8(9)
F6 C27 F5 111.9(17)
F6 C27 F4 104.4(12)
F5 C27 F4 104.4(12)
F6 C27 C23 112.9(11)
F5 C27 C23 112.1(13)
F4 C27 C23 110.6(14)
N4' C16' C17' 121.6(14)
N4' C16' H16' 119.2
C17' C16' H16' 119.2
C18' C17' C16' 118.4(12)
C18' C17' H17' 120.8
C16' C17' H17' 120.8
C17' C18' C19' 120.4(10)
C17' C18' C26' 119.3(10)
C19' C18' C26' 120.3(10)
C18' C19' C20' 118.4(11)
C18' C19' H19' 120.8
C20' C19' H19' 120.8
N4' C20' C19' 121(2)
N4' C20' C21' 115.1(13)
C19' C20' C21' 121(3)
N5' C21' C22' 121.8(11)
N5' C21' C20' 114.4(11)
C22' C21' C20' 123.5(13)
C23' C22' C21' 119.0(13)
C23' C22' H22' 120.5
C21' C22' H22' 120.5
C22' C23' C24' 118.8(11)
C22' C23' C27' 121.4(14)
C24' C23' C27' 119.3(14)
C25' C24' C23' 118.7(13)
C25' C24' H24' 120.7
C23' C24' H24' 120.7
N5' C25' C24' 122.7(13)
N5' C25' H25' 118.7
C24' C25' H25' 118.7
C16' N4' C20' 119.7(10)
C16' N4' Ru1 123.5(9)
C20' N4' Ru1 115.8(8)
C25' N5' C21' 118.3(9)
C25' N5' Ru1 124.6(8)
C21' N5' Ru1 116.5(6)
F1' C26' F2' 105.0(8)
F1' C26' F3' 104.2(8)
F2' C26' F3' 104.0(8)
F1' C26' C18' 113.8(11)
F2' C26' C18' 114.0(9)
F3' C26' C18' 114.6(10)
F6' C27' F5' 112(2)
F6' C27' F4' 104.3(15)
F5' C27' F4' 102.5(15)
F6' C27' C23' 112.6(18)
F5' C27' C23' 113.4(14)
F4' C27' C23' 111.4(19)
N6 C28 C29 122.5(3)
N6 C28 H28 118.7
C29 C28 H28 118.7
C28 C29 C30 119.7(3)
C28 C29 H29 120.1
C30 C29 H29 120.1
C31 C30 C29 118.2(3)
C31 C30 H30 120.9
C29 C30 H30 120.9
C32 C31 C30 119.2(3)
C32 C31 H31 120.4
C30 C31 H31 120.4
N6 C32 C31 123.3(3)
N6 C32 H32 118.4
C31 C32 H32 118.4
C1 N1 C5 118.3(3)
C1 N1 Ru1 128.2(3)
C5 N1 Ru1 113.4(2)
C6 N2 C10 122.0(3)
C6 N2 Ru1 118.6(3)
C10 N2 Ru1 119.3(2)
C15 N3 C11 117.9(3)
C15 N3 Ru1 128.2(2)
C11 N3 Ru1 113.8(2)
C28 N6 C32 117.1(3)
C28 N6 Ru1 124.3(2)
C32 N6 Ru1 118.6(2)
F9 P1 F8 90.83(17)
F9 P1 F11 90.44(18)
F8 P1 F11 90.35(17)
F9 P1 F7 179.72(18)
F8 P1 F7 89.38(14)
F11 P1 F7 89.76(16)
F9 P1 F10 90.8(2)
F8 P1 F10 178.12(18)
F11 P1 F10 90.50(17)
F7 P1 F10 88.96(17)
F9 P1 F12 90.26(17)
F8 P1 F12 90.51(16)
F11 P1 F12 178.89(18)
F7 P1 F12 89.54(15)
F10 P1 F12 88.63(16)
F15 P2 F14 94.7(5)
F15 P2 F17 97.5(5)
F14 P2 F17 92.8(5)
F15 P2 F16 90.3(4)
F14 P2 F16 174.8(6)
F17 P2 F16 87.9(4)
F15 P2 F18 87.5(5)
F14 P2 F18 88.5(5)
F17 P2 F18 174.7(6)
F16 P2 F18 90.2(5)
F15 P2 F13 169.5(5)
F14 P2 F13 89.4(5)
F17 P2 F13 91.9(5)
F16 P2 F13 85.4(5)
F18 P2 F13 82.9(4)
F15' P2' F18' 99.4(10)
F15' P2' F17' 96.9(9)
F18' P2' F17' 163.3(11)
F15' P2' F14' 96.3(10)
F18' P2' F14' 92.6(9)
F17' P2' F14' 89.2(8)
F15' P2' F16' 89.4(9)
F18' P2' F16' 88.7(8)
F17' P2' F16' 87.8(8)
F14' P2' F16' 173.8(10)
F15' P2' F13' 171.0(10)
F18' P2' F13' 89.4(10)
F17' P2' F13' 74.2(8)
F14' P2' F13' 85.2(8)
F16' P2' F13' 88.8(8)
C2S C1S H1S1 109.5
C2S C1S H1S2 109.5
H1S1 C1S H1S2 109.5
C2S C1S H1S3 109.5
H1S1 C1S H1S3 109.5
H1S2 C1S H1S3 109.5
O1S C2S C1S 121.8(9)
O1S C2S C3S 122.4(13)
C1S C2S C3S 115.8(12)
C2S C3S H3S1 109.5
C2S C3S H3S2 109.5
H3S1 C3S H3S2 109.5
C2S C3S H3S3 109.5
H3S1 C3S H3S3 109.5
H3S2 C3S H3S3 109.5
C2S' C1S' H1S4 109.5
C2S' C1S' H1S5 109.5
H1S4 C1S' H1S5 109.5
C2S' C1S' H1S6 109.5
H1S4 C1S' H1S6 109.5
H1S5 C1S' H1S6 109.5
O1S' C2S' C1S' 120.5(14)
O1S' C2S' C3S' 125.4(15)
C1S' C2S' C3S' 114.0(14)
C2S' C3S' H3S4 109.5
C2S' C3S' H3S5 109.5
H3S4 C3S' H3S5 109.5
C2S' C3S' H3S6 109.5
H3S4 C3S' H3S6 109.5
H3S5 C3S' H3S6 109.5

loop_
_geom_bond_atom_site_label_1
_geom_bond_atom_site_label_2
_geom_bond_distance
Ru1 N2 1.974(3)
Ru1 N5' 2.057(3)
Ru1 N5 2.057(3)
Ru1 N1 2.072(3)
Ru1 N4 2.077(3)
Ru1 N4' 2.077(3)
Ru1 N3 2.081(3)
Ru1 N6 2.103(3)
C1 N1 1.347(5)
C1 C2 1.393(6)
C1 H1 0.9500
C2 C3 1.372(8)
C2 H2 0.9500
C3 C4 1.376(7)
C3 H3 0.9500
C4 C5 1.391(5)
C4 H4 0.9500
C5 N1 1.367(5)
C5 C6 1.473(5)
C6 N2 1.349(5)
C6 C7 1.393(6)
C7 C8 1.384(7)
C7 H7 0.9500
C8 C9 1.385(6)
C8 H8 0.9500
C9 C10 1.388(5)
C9 H9 0.9500
C10 N2 1.351(5)
C10 C11 1.470(5)
C11 N3 1.362(4)
C11 C12 1.392(5)
C12 C13 1.378(6)
C12 H12 0.9500
C13 C14 1.380(6)
C13 H13 0.9500
C14 C15 1.382(5)
C14 H14 0.9500
C15 N3 1.351(4)
C15 H15 0.9500
C16 N4 1.353(9)
C16 C17 1.387(11)
C16 H16 0.9500
C17 C18 1.382(10)
C17 H17 0.9500
C18 C19 1.381(10)
C18 C26 1.499(10)
C19 C20 1.392(16)
C19 H19 0.9500
C20 N4 1.354(9)
C20 C21 1.472(9)
C21 N5 1.357(9)
C21 C22 1.388(9)
C22 C23 1.388(10)
C22 H22 0.9500
C23 C24 1.397(11)
C23 C27 1.505(9)
C24 C25 1.379(10)
C24 H24 0.9500
C25 N5 1.345(9)
C25 H25 0.9500
C26 F2 1.310(7)
C26 F3 1.311(7)
C26 F1 1.318(7)
C27 F6 1.264(15)
C27 F5 1.265(15)
C27 F4 1.38(3)
C16' N4' 1.347(12)
C16' C17' 1.385(14)
C16' H16' 0.9500
C17' C18' 1.377(12)
C17' H17' 0.9500
C18' C19' 1.381(12)
C18' C26' 1.476(12)
C19' C20' 1.39(2)
C19' H19' 0.9500
C20' N4' 1.350(11)
C20' C21' 1.473(14)
C21' N5' 1.358(12)
C21' C22' 1.391(12)
C22' C23' 1.386(12)
C22' H22' 0.9500
C23' C24' 1.402(14)
C23' C27' 1.506(11)
C24' C25' 1.375(12)
C24' H24' 0.9500
C25' N5' 1.352(12)
C25' H25' 0.9500
C26' F1' 1.317(8)
C26' F2' 1.318(8)
C26' F3' 1.325(8)
C27' F6' 1.251(19)
C27' F5' 1.260(18)
C27' F4' 1.39(3)
C28 N6 1.349(4)
C28 C29 1.378(5)
C28 H28 0.9500
C29 C30 1.384(5)
C29 H29 0.9500
C30 C31 1.383(5)
C30 H30 0.9500
C31 C32 1.374(5)
C31 H31 0.9500
C32 N6 1.353(4)
C32 H32 0.9500
P1 F9 1.578(3)
P1 F8 1.588(2)
P1 F11 1.589(3)
P1 F7 1.597(2)
P1 F10 1.602(3)
P1 F12 1.604(3)
P2 F15 1.515(6)
P2 F14 1.545(6)
P2 F17 1.551(6)
P2 F16 1.581(6)
P2 F18 1.604(7)
P2 F13 1.645(7)
P2' F15' 1.497(11)
P2' F18' 1.539(12)
P2' F17' 1.565(12)
P2' F14' 1.600(11)
P2' F16' 1.610(11)
P2' F13' 1.635(12)
C1S C2S 1.464(13)
C1S H1S1 0.9800
C1S H1S2 0.9800
C1S H1S3 0.9800
C2S O1S 1.196(10)
C2S C3S 1.522(13)
C3S H3S1 0.9800
C3S H3S2 0.9800
C3S H3S3 0.9800
C1S' C2S' 1.458(15)
C1S' H1S4 0.9800
C1S' H1S5 0.9800
C1S' H1S6 0.9800
C2S' O1S' 1.201(13)
C2S' C3S' 1.522(17)
C3S' H3S4 0.9800
C3S' H3S5 0.9800
C3S' H3S6 0.9800

loop_
_geom_torsion_atom_site_label_1
_geom_torsion_atom_site_label_2
_geom_torsion_atom_site_label_3
_geom_torsion_atom_site_label_4
_geom_torsion
N1 C1 C2 C3 -0.1(6)
C1 C2 C3 C4 -0.9(6)
C2 C3 C4 C5 1.1(6)
C3 C4 C5 N1 -0.3(6)
C3 C4 C5 C6 -179.9(3)
N1 C5 C6 N2 -1.4(4)
C4 C5 C6 N2 178.3(3)
N1 C5 C6 C7 177.1(3)
C4 C5 C6 C7 -3.2(6)
N2 C6 C7 C8 -1.0(5)
C5 C6 C7 C8 -179.4(3)
C6 C7 C8 C9 -0.5(6)
C7 C8 C9 C10 1.1(6)
C8 C9 C10 N2 -0.2(5)
C8 C9 C10 C11 -179.2(3)
N2 C10 C11 N3 2.3(4)
C9 C10 C11 N3 -178.6(3)
N2 C10 C11 C12 -176.8(3)
C9 C10 C11 C12 2.3(6)
N3 C11 C12 C13 0.5(5)
C10 C11 C12 C13 179.6(3)
C11 C12 C13 C14 -0.3(6)
C12 C13 C14 C15 -0.7(6)
C13 C14 C15 N3 1.5(6)
N4 C16 C17 C18 1(5)
C16 C17 C18 C19 0(3)
C16 C17 C18 C26 170(2)
C17 C18 C19 C20 3(5)
C26 C18 C19 C20 -168(4)
C18 C19 C20 N4 -7(9)
C18 C19 C20 C21 -179(5)
N4 C20 C21 N5 9(8)
C19 C20 C21 N5 -178(5)
N4 C20 C21 C22 -173(4)
C19 C20 C21 C22 0(10)
N5 C21 C22 C23 1(3)
C20 C21 C22 C23 -177(5)
C21 C22 C23 C24 4(3)
C21 C22 C23 C27 179(2)
C22 C23 C24 C25 -6(3)
C27 C23 C24 C25 179.6(14)
C23 C24 C25 N5 3(2)
C17 C16 N4 C20 -5(6)
C17 C16 N4 Ru1 -177(2)
C19 C20 N4 C16 7(9)
C21 C20 N4 C16 -180(5)
C19 C20 N4 Ru1 180(5)
C21 C20 N4 Ru1 -7(8)
C24 C25 N5 C21 2(2)
C24 C25 N5 Ru1 -176.9(9)
C22 C21 N5 C25 -4(3)
C20 C21 N5 C25 174(4)
C22 C21 N5 Ru1 175.0(18)
C20 C21 N5 Ru1 -7(5)
C19 C18 C26 F2 -153.1(11)
C17 C18 C26 F2 36.5(14)
C19 C18 C26 F3 -36.7(14)
C17 C18 C26 F3 153.0(11)
C19 C18 C26 F1 85.8(13)
C17 C18 C26 F1 -84.5(13)
C22 C23 C27 F6 136(2)
C24 C23 C27 F6 -49(3)
C22 C23 C27 F5 -97(3)
C24 C23 C27 F5 78(3)
C22 C23 C27 F4 19(2)
C24 C23 C27 F4 -166.0(19)
N4' C16' C17' C18' -3(6)
C16' C17' C18' C19' 4(4)
C16' C17' C18' C26' -178(3)
C17' C18' C19' C20' -7(6)
C26' C18' C19' C20' 176(6)
C18' C19' C20' N4' 9(12)
C18' C19' C20' C21' 170(6)
N4' C20' C21' N5' -1(11)
C19' C20' C21' N5' -162(7)
N4' C20' C21' C22' -176(6)
C19' C20' C21' C22' 23(13)
N5' C21' C22' C23' 0(5)
C20' C21' C22' C23' 174(7)
C21' C22' C23' C24' -8(5)
C21' C22' C23' C27' -179(3)
C22' C23' C24' C25' 9(4)
C27' C23' C24' C25' -179(2)
C23' C24' C25' N5' -3(3)
C17' C16' N4' C20' 6(9)
C17' C16' N4' Ru1 -162(3)
C19' C20' N4' C16' -9(12)
C21' C20' N4' C16' -170(6)
C19' C20' N4' Ru1 160(6)
C21' C20' N4' Ru1 -1(11)
C24' C25' N5' C21' -5(3)
C24' C25' N5' Ru1 -175.6(12)
C22' C21' N5' C25' 7(5)
C20' C21' N5' C25' -168(6)
C22' C21' N5' Ru1 178(3)
C20' C21' N5' Ru1 3(7)
C17' C18' C26' F1' 87.2(16)
C19' C18' C26' F1' -95.0(16)
C17' C18' C26' F2' -33.3(18)
C19' C18' C26' F2' 144.6(13)
C17' C18' C26' F3' -153.0(14)
C19' C18' C26' F3' 24.9(18)
C22' C23' C27' F6' 90(4)
C24' C23' C27' F6' -82(4)
C22' C23' C27' F5' -39(4)
C24' C23' C27' F5' 150(3)
C22' C23' C27' F4' -154(3)
C24' C23' C27' F4' 35(3)
N6 C28 C29 C30 -0.3(5)
C28 C29 C30 C31 -0.3(5)
C29 C30 C31 C32 0.7(5)
C30 C31 C32 N6 -0.5(5)
C2 C1 N1 C5 0.9(5)
C2 C1 N1 Ru1 178.4(3)
C4 C5 N1 C1 -0.7(5)
C6 C5 N1 C1 179.0(3)
C4 C5 N1 Ru1 -178.5(3)
C6 C5 N1 Ru1 1.2(4)
C7 C6 N2 C10 1.9(5)
C5 C6 N2 C10 -179.4(3)
C7 C6 N2 Ru1 -177.6(3)
C5 C6 N2 Ru1 1.0(4)
C9 C10 N2 C6 -1.3(5)
C11 C10 N2 C6 177.8(3)
C9 C10 N2 Ru1 178.2(3)
C11 C10 N2 Ru1 -2.6(4)
C14 C15 N3 C11 -1.3(5)
C14 C15 N3 Ru1 -178.7(3)
C12 C11 N3 C15 0.2(5)
C10 C11 N3 C15 -178.9(3)
C12 C11 N3 Ru1 178.0(3)
C10 C11 N3 Ru1 -1.1(4)
C29 C28 N6 C32 0.5(4)
C29 C28 N6 Ru1 179.4(2)
C31 C32 N6 C28 -0.1(5)
C31 C32 N6 Ru1 -179.0(2)
